data_8104141
loop_
_publ_author_name
'Wu, E.J.'
'Pell, M.A.'
'Fuelberth, T.M.'
'Ibers, J.A.'

_publ_section_title
;
 Crystal structure of cesium gallium ditelluride, Cs Ga Te2
;
_journal_name_full
;
Zeitschrift fuer Kristallographie - New Crystal Structures
;
_journal_page_first 91
_journal_page_last 91
_journal_volume 212
_journal_year 1997
_chemical_formula_sum 'Cs Ga Te2'
_space_group_IT_number 15
_symmetry_space_group_name_Hall '-C 2yc'
_symmetry_space_group_name_H-M 'C 1 2/c 1'
_cell_angle_alpha 90
_cell_angle_beta 99.44
_cell_angle_gamma 90
_cell_formula_units_Z 16
_cell_length_a 11.812
_cell_length_b 11.809
_cell_length_c 17.86
_cell_volume 2457.517
_citation_journal_id_ASTM ZKNSFT
_cod_data_source_file Wu_ZKNSFT_1997_1970.cif
_cod_data_source_block Cs1Ga1Te2
_cod_original_formula_sum 'Cs1 Ga1 Te2'
_cod_database_code 8104141

loop_
_symmetry_equiv_pos_as_xyz
x,y,z
-x,y,-z+1/2
-x,-y,-z
x,-y,z-1/2
x+1/2,y+1/2,z
-x+1/2,y+1/2,-z+1/2
-x+1/2,-y+1/2,-z
x+1/2,-y+1/2,z-1/2

loop_
_atom_site_label
_atom_site_type_symbol
_atom_site_fract_x
_atom_site_fract_y
_atom_site_fract_z
_atom_site_occupancy
_atom_site_U_iso_or_equiv
Cs2 Cs+1 0.4628 0.3123 0.1 1 0.0
Cs1 Cs+1 0.2871 0.0629 0.3961 1 0.0
Te4 Te-2 0 0.0528 0.25 1 0.0
Te3 Te-2 0.26 0.3119 0.2501 1 0.0
Te2 Te-2 0.2081 0.0626 0.0803 1 0.0
Te5 Te-2 0 0.5734 0.25 1 0.0
Ga2 Ga+3 0.1442 0.4377 0.3291 1 0.0
Te1 Te-2 0.0426 0.3124 0.4186 1 0.0
Ga1 Ga+3 0.1051 0.1874 0.1709 1 0.0
